data_1529840
loop_
_publ_author_name
'de Bournonville, M.B.'
'Bizot, D.'
'Chassaing, J.'
'Quarton, M.'

_publ_section_title
;
 Structures et proprietes magnetiques de Li2 Nb F6 et Na2 Nb F6
;
_journal_name_full 'Journal of Solid State Chemistry'
_journal_page_first 212
_journal_page_last 219
_journal_volume 62
_journal_year 1986
_chemical_formula_sum 'F6 Na2 Nb'
_chemical_name_systematic 'Na2 Nb F6'
_space_group_IT_number 136
_symmetry_space_group_name_Hall '-P 4n 2n'
_symmetry_space_group_name_H-M 'P 42/m n m'
_cell_angle_alpha 90
_cell_angle_beta 90
_cell_angle_gamma 90
_cell_formula_units_Z 2
_cell_length_a 5.042
_cell_length_b 5.042
_cell_length_c 10.2767
_cell_volume 261.252
_citation_journal_id_ASTM JSSCBI
_cod_data_source_file deBournonville_JSSCBI_1986_1135.cif
_cod_data_source_block F6Na2Nb1
_cod_original_cell_volume 261.2518
_cod_original_formula_sum 'F6 Na2 Nb1'
_cod_database_code 1529840

loop_
_symmetry_equiv_pos_as_xyz
x,y,z
-y+1/2,x+1/2,z+1/2
-x,-y,z
y+1/2,-x+1/2,z+1/2
x+1/2,-y+1/2,-z+1/2
y,x,-z
-x+1/2,y+1/2,-z+1/2
-y,-x,-z
-x,-y,-z
y-1/2,-x-1/2,-z-1/2
x,y,-z
-y-1/2,x-1/2,-z-1/2
-x-1/2,y-1/2,z-1/2
-y,-x,z
x-1/2,-y-1/2,z-1/2
y,x,z

loop_
_atom_site_label
_atom_site_type_symbol
_atom_site_fract_x
_atom_site_fract_y
_atom_site_fract_z
_atom_site_occupancy
_atom_site_U_iso_or_equiv
F2 F-1 0.309 0.309 0.359 1 0.0
Nb1 Nb+4 0 0 0 1 0.0
Na1 Na+1 0 0 0.336 1 0.0
F1 F-1 0.285 0.285 0 1 0.0
